data_2006212
loop_
_publ_author_name
'Abboud, Khalil A.'
'Toporek, Stan S.'
'Horenstein, Benjamin A.'

_publ_section_title
2,3-Di-<i>O</i>-benzoyl-1-<i>O</i>-<i>p</i>-nitrophenyl-6-<i>O</i>-pivaloyl-4-<i>O</i>-(3',4',6'-tri-<i>O</i>-acetyl-2'-deoxy-2'-<i>N</i>-phthalimido-\b-<small>D</small>-1'-glucopyranosyl)-\b-<small>D</small>-glucopyranose
_journal_issue 6
_journal_name_full 'Acta Crystallographica Section C'
_journal_page_first 742
_journal_page_last 744
_journal_paper_doi 10.1107/S0108270197000097
_journal_volume 53
_journal_year 1997
_chemical_formula_sum 'C51 H50 N2 O20'
_chemical_formula_weight 1010.93
_chemical_name_systematic
;
 ?
;
_space_group_IT_number 4
_symmetry_cell_setting monoclinic
_symmetry_space_group_name_Hall 'P 2yb'
_symmetry_space_group_name_H-M 'P 1 21 1'
_audit_creation_method SHELXTL5
_cell_angle_alpha 90.00
_cell_angle_beta 94.2970(10)
_cell_angle_gamma 90.00
_cell_formula_units_Z 2
_cell_length_a 7.0923(2)
_cell_length_b 23.1347(5)
_cell_length_c 15.1181(3)
_cell_measurement_reflns_used 8192
_cell_measurement_temperature 173(2)
_cell_measurement_theta_max 25.00
_cell_measurement_theta_min 1.35
_cell_volume 2473.58(10)
_computing_cell_refinement 'SMART & SAINT (Siemens, 1995)'
_computing_data_collection 'SMART (Siemens, 1995)'
_computing_data_reduction 'SHELXTL5 (Sheldrick, 1995)'
_computing_molecular_graphics SHELXTL5
_computing_publication_material SHELXTL5
_computing_structure_refinement SHELXTL5
_computing_structure_solution SHELXTL5
_diffrn_ambient_temperature 173(2)
_diffrn_measurement_device 'SMART PLATFORM'
_diffrn_measurement_method '\w scan'
_diffrn_radiation_monochromator graphite
_diffrn_radiation_source 'normal-focus sealed tube'
_diffrn_radiation_type MoK\a
_diffrn_radiation_wavelength 0.71073
_diffrn_reflns_av_R_equivalents 0.0357
_diffrn_reflns_av_sigmaI/netI 0.0573
_diffrn_reflns_limit_h_max 9
_diffrn_reflns_limit_h_min -9
_diffrn_reflns_limit_k_max 29
_diffrn_reflns_limit_k_min -22
_diffrn_reflns_limit_l_max 19
_diffrn_reflns_limit_l_min -17
_diffrn_reflns_number 15459
_diffrn_reflns_theta_max 25.00
_diffrn_reflns_theta_min 1.35
_diffrn_standards_decay_% '< 1'
_exptl_absorpt_coefficient_mu 0.106
_exptl_absorpt_correction_T_max 0.992
_exptl_absorpt_correction_T_min 0.967
_exptl_absorpt_correction_type 'integration, based on measured crystal faces (SHELXTL5; Sheldrick, 1995)'
_exptl_crystal_colour 'Colorless '
_exptl_crystal_density_diffrn 1.357
_exptl_crystal_description Needle
_exptl_crystal_F_000 1060
_exptl_crystal_size_max 0.36
_exptl_crystal_size_mid 0.30
_exptl_crystal_size_min 0.08
_refine_diff_density_max 0.227
_refine_diff_density_min -0.225
_refine_ls_abs_structure_details 'Flack (1983)'
_refine_ls_abs_structure_Flack -0.4(8)
_refine_ls_extinction_coef 0.0083(8)
_refine_ls_extinction_method SHELXTL5
_refine_ls_goodness_of_fit_all 1.044
_refine_ls_goodness_of_fit_obs 1.053
_refine_ls_hydrogen_treatment noref
_refine_ls_matrix_type full
_refine_ls_number_parameters 659
_refine_ls_number_reflns 7125
_refine_ls_number_restraints 1
_refine_ls_restrained_S_all 1.118
_refine_ls_restrained_S_obs 1.053
_refine_ls_R_factor_all 0.0602
_refine_ls_R_factor_obs .0450
_refine_ls_shift/esd_max 0.02
_refine_ls_shift/esd_mean 0.002
_refine_ls_structure_factor_coef Fsqd
_refine_ls_weighting_details 'w = 1/[\s^2^(Fo^2^)+(0.0500P)^2^+0.5645P] where P=(Fo^2^+2Fc^2^)/3'
_refine_ls_weighting_scheme calc
_refine_ls_wR_factor_all 0.1201
_refine_ls_wR_factor_obs .1028
_reflns_number_observed 5991
_reflns_number_total 7143
_reflns_observed_criterion >2sigma(I)
_cod_data_source_file fg1246.cif
_cod_data_source_block 1
_cod_depositor_comments
;
The following automatic conversions were performed:
'_symmetry_cell_setting' value 'Monoclinic' changed to 'monoclinic'
according to '/home/saulius/struct/CIF-dictionaries/cif_core.dic'
dictionary named 'cif_core.dic' version 2.4.1 from 2010-06-29.

Automatic conversion script
Id: cif_fix_enum 1527 2010-12-29 10:47:43Z saulius 

The following automatic conversions were performed:

'_symmetry_cell_setting' value 'Monoclinic' changed to 'monoclinic'
according to /home/saulius/struct/CIF-dictionaries/cif_core.dic
dictionary named 'cif_core.dic' version 2.4.1 from 2010-06-29.

Automatic conversion script
Id: cif_fix_values 1715 2011-07-08 13:25:40Z adriana 

The following automatic conversions were performed:

'_refine_ls_weighting_scheme' value 'calc w =
1/[\s^2^(Fo^2^)+(0.0500P)^2^+0.5645P] where P=(Fo^2^+2Fc^2^)/3' was
changed to 'calc'. New tag '_refine_ls_weighting_details' was
created. The value of the new tag was set to 'w =
1/[\s^2^(Fo^2^)+(0.0500P)^2^+0.5645P] where P=(Fo^2^+2Fc^2^)/3'.

Automatic conversion script
Id: cif_fix_values 3143 2015-03-26 13:38:13Z robertas 
;
_cod_original_cell_volume 2473.60(10)
_cod_original_sg_symbol_H-M 'P 21'
_cod_database_code 2006212

loop_
_symmetry_equiv_pos_as_xyz
'x, y, z'
'-x, y+1/2, -z'

loop_
_atom_site_aniso_label
_atom_site_aniso_U_11
_atom_site_aniso_U_22
_atom_site_aniso_U_33
_atom_site_aniso_U_12
_atom_site_aniso_U_13
_atom_site_aniso_U_23
O1 .0356(12) .0358(13) .0306(12) .0029(10) .0033(10) .0085(10)
O2 .0287(11) .0287(13) .0387(13) .0004(9) .0001(10) .0005(10)
O2A .0369(13) .0356(15) .062(2) .0003(11) -.0071(12) -.0065(13)
O3 .0312(11) .0323(13) .0280(12) -.0041(10) .0053(9) -.0018(10)
O3' .0297(11) .0314(13) .0303(12) .0065(10) -.0012(9) -.0005(10)
O3A .053(2) .060(2) .048(2) -.0267(14) .0156(13) -.0182(13)
O3'A .066(2) .056(2) .067(2) .0219(15) -.016(2) -.029(2)
O4 .0289(11) .0298(12) .0245(11) -.0033(9) -.0007(9) .0048(9)
O4' .0351(12) .0367(14) .0285(12) -.0005(10) .0015(10) .0075(10)
O4'A .061(2) .084(2) .040(2) -.013(2) -.0159(14) .016(2)
O5 .0386(12) .0283(13) .0256(12) .0006(10) .0031(10) .0036(9)
O5' .0314(12) .0288(12) .0253(11) .0024(10) .0059(9) -.0003(10)
O5'A .079(2) .077(2) .049(2) -.017(2) .033(2) -.008(2)
O6 .0397(13) .0476(15) .0273(12) .0076(11) .0085(10) .0015(11)
O6' .0437(14) .0415(15) .0314(13) .0008(11) .0106(11) -.0054(11)
O6A .053(2) .057(2) .0334(14) -.0022(13) .0049(12) -.0037(13)
O7 .081(3) .095(3) .088(3) .006(2) .052(2) .026(2)
O8 .120(3) .127(4) .054(2) .041(3) .041(2) .033(2)
O9 .0339(13) .0407(15) .0364(13) -.0093(11) .0031(10) -.0055(11)
O10 .0278(12) .056(2) .0407(14) -.0050(12) .0031(11) -.0057(12)
N1 .096(3) .058(2) .052(2) .030(2) .042(2) .019(2)
N2 .0269(13) .0313(15) .0256(14) -.0021(11) .0047(11) -.0027(12)
C1 .030(2) .028(2) .033(2) .0019(14) -.0014(14) .0042(15)
C1' .026(2) .028(2) .025(2) .0012(13) .0035(13) .0027(13)
C2 .029(2) .025(2) .033(2) -.0010(13) .0012(14) -.0021(14)
C2' .025(2) .028(2) .026(2) -.0002(13) .0011(13) -.0002(13)
C3 .028(2) .027(2) .027(2) -.0034(13) .0060(13) .0041(14)
C3' .024(2) .028(2) .029(2) .0006(13) -.0022(13) -.0011(14)
C4 .024(2) .030(2) .026(2) -.0008(13) -.0029(13) .0032(14)
C4' .030(2) .030(2) .025(2) -.0014(14) .0025(13) .0019(14)
C5 .028(2) .029(2) .030(2) .0008(13) .0011(14) .0077(14)
C5' .031(2) .028(2) .026(2) -.0016(13) .0045(13) .0039(14)
C6 .044(2) .038(2) .031(2) .008(2) .012(2) .003(2)
C6' .033(2) .036(2) .035(2) .0014(15) .0070(15) .002(2)
C7 .040(2) .026(2) .035(2) .0034(14) .008(2) .0037(14)
C8 .047(2) .033(2) .031(2) .005(2) .000(2) .005(2)
C9 .068(3) .037(2) .027(2) .010(2) .005(2) .005(2)
C10 .062(3) .039(2) .040(2) .012(2) .023(2) .007(2)
C11 .045(2) .038(2) .057(3) .006(2) .014(2) .008(2)
C12 .042(2) .038(2) .036(2) .005(2) .010(2) .007(2)
C13 .032(2) .033(2) .034(2) -.003(2) .0003(15) .007(2)
C14 .032(2) .032(2) .033(2) -.0004(14) .0062(14) .0027(15)
C15 .036(2) .040(2) .046(2) .003(2) .004(2) -.002(2)
C16 .040(2) .039(2) .059(2) .008(2) .006(2) .003(2)
C17 .055(2) .035(2) .060(3) .002(2) .019(2) -.002(2)
C18 .052(2) .037(2) .049(2) -.007(2) .013(2) -.002(2)
C19 .036(2) .039(2) .040(2) -.003(2) .008(2) .003(2)
C20 .036(2) .031(2) .034(2) -.0012(15) .0045(15) -.0021(15)
C21 .036(2) .024(2) .035(2) .0024(14) .0071(15) -.0022(14)
C22 .041(2) .042(2) .037(2) .002(2) .006(2) -.004(2)
C23 .037(2) .051(3) .060(3) -.002(2) .012(2) -.007(2)
C24 .059(3) .069(3) .057(3) .001(2) .029(2) -.007(2)
C25 .066(3) .070(3) .042(2) -.004(2) .016(2) -.009(2)
C26 .046(2) .045(2) .038(2) -.003(2) .005(2) -.009(2)
C27 .061(3) .042(2) .035(2) .008(2) .014(2) .000(2)
C28 .086(3) .064(3) .042(2) -.007(3) .017(2) -.011(2)
C29 .044(2) .054(3) .027(2) .010(2) .007(2) .011(2)
C30 .070(3) .051(3) .049(2) .016(2) .009(2) .021(2)
C31 .036(2) .032(2) .043(2) .003(2) .001(2) -.007(2)
C32 .043(2) .039(2) .059(2) .012(2) -.004(2) .003(2)
C33 .033(2) .028(2) .024(2) .0009(14) .0008(14) .0018(14)
C34 .040(2) .023(2) .029(2) .0031(14) .0036(14) .0008(14)
C35 .053(2) .033(2) .033(2) -.004(2) .006(2) -.003(2)
C36 .075(3) .038(2) .034(2) .006(2) .018(2) -.006(2)
C37 .061(3) .046(2) .041(2) .010(2) .023(2) -.007(2)
C38 .041(2) .048(2) .040(2) .004(2) .010(2) .003(2)
C39 .036(2) .036(2) .024(2) .0077(15) .0059(14) .0032(14)
C40 .024(2) .033(2) .033(2) .0009(14) .0031(14) .0039(15)
C41 .045(2) .029(2) .030(2) .003(2) .004(2) -.0036(15)
C42 .040(2) .035(2) .029(2) .000(2) .0096(15) -.003(2)
C43 .061(2) .042(2) .038(2) .000(2) .008(2) .007(2)
C44 .053(2) .047(2) .037(2) -.009(2) .009(2) -.009(2)
C45 .047(2) .056(3) .037(2) -.001(2) .010(2) -.007(2)

loop_
_atom_site_label
_atom_site_fract_x
_atom_site_fract_y
_atom_site_fract_z
_atom_site_U_iso_or_equiv
_atom_site_thermal_displace_type
_atom_site_calc_flag
_atom_site_refinement_flags
_atom_site_occupancy
_atom_site_disorder_group
_atom_site_type_symbol
O1 .2232(3) .64340(10) .49531(14) .0340(5) Uani d . 1 . O
O2 .1163(3) .66886(9) .66910(15) .0321(5) Uani d . 1 . O
O2A -.1798(3) .64520(10) .6179(2) .0452(6) Uani d . 1 . O
O3 .1707(3) .57941(9) .79354(14) .0303(5) Uani d . 1 . O
O3' .7920(3) .35748(10) .95194(14) .0307(5) Uani d . 1 . O
O3A .3525(4) .63850(13) .8833(2) .0531(7) Uani d . 1 . O
O3'A .8049(4) .28646(13) .8521(2) .0639(9) Uani d . 1 . O
O4 .5149(3) .50840(9) .76981(13) .0279(5) Uani d . 1 . O
O4' .4328(3) .34727(10) 1.02753(14) .0335(5) Uani d . 1 . O
O4'A .6393(4) .35647(14) 1.1474(2) .0628(8) Uani d . 1 . O
O5 .3798(3) .56435(9) .54829(13) .0308(5) Uani d . 1 . O
O5' .3907(3) .47945(9) .89730(13) .0283(5) Uani d . 1 . O
O5'A .1099(5) .48232(15) 1.1784(2) .0672(9) Uani d . 1 . O
O6 .6254(3) .48050(11) .49778(14) .0379(6) Uani d . 1 . O
O6' .3215(3) .49144(11) 1.07694(14) .0385(6) Uani d . 1 . O
O6A .9126(4) .48999(12) .5696(2) .0478(7) Uani d . 1 . O
O7 .8107(6) .7241(2) .2299(2) .0856(12) Uani d . 1 . O
O8 .5568(6) .7192(2) .1424(2) .0984(14) Uani d . 1 . O
O9 .4471(3) .34361(10) .71877(15) .0370(6) Uani d . 1 . O
O10 1.0227(3) .43038(11) .7775(2) .0414(6) Uani d . 1 . O
N1 .6421(7) .7146(2) .2151(3) .0669(12) Uani d . 1 . N
N2 .7137(3) .39779(12) .7622(2) .0278(6) Uani d . 1 . N
C1 .3188(4) .61954(14) .5719(2) .0305(7) Uani d . 1 . C
H1A .4267(4) .64375(14) .5924(2) .037 Uiso calc R 1 . H
C1' .4645(4) .45992(13) .8175(2) .0260(7) Uani d . 1 . C
H1'A .3708(4) .43654(13) .7825(2) .031 Uiso calc R 1 . H
C2 .1835(4) .61289(14) .6442(2) .0291(7) Uani d . 1 . C
H2A .0775(4) .58766(14) .6246(2) .035 Uiso calc R 1 . H
C2' .6450(4) .42463(14) .8421(2) .0263(7) Uani d . 1 . C
H2'A .7428(4) .45100(14) .8674(2) .032 Uiso calc R 1 . H
C3 .2973(4) .58690(14) .7248(2) .0272(7) Uani d . 1 . C
H3A .3991(4) .61345(14) .7452(2) .033 Uiso calc R 1 . H
C3' .6117(4) .37800(14) .9106(2) .0274(7) Uani d . 1 . C
H3'A .5451(4) .34548(14) .8808(2) .033 Uiso calc R 1 . H
C4 .3818(4) .52879(14) .6998(2) .0270(7) Uani d . 1 . C
H4A .2807(4) .50028(14) .6881(2) .032 Uiso calc R 1 . H
C4' .4992(4) .39857(14) .9858(2) .0282(7) Uani d . 1 . C
H4'A .5774(4) .42215(14) 1.0281(2) .034 Uiso calc R 1 . H
C5 .4929(4) .53587(14) .6177(2) .0292(7) Uani d . 1 . C
H5A .6092(4) .55783(14) .6326(2) .035 Uiso calc R 1 . H
C5' .3254(4) .43229(14) .9478(2) .0279(7) Uani d . 1 . C
H5'A .2483(4) .40678(14) .9080(2) .033 Uiso calc R 1 . H
C6 .5396(5) .4774(2) .5811(2) .0375(8) Uani d . 1 . C
H6A .6251(5) .4574(2) .6239(2) .045 Uiso calc R 1 . H
H6B .4245(5) .4547(2) .5730(2) .045 Uiso calc R 1 . H
C6' .2038(5) .4553(2) 1.0172(2) .0345(8) Uani d . 1 . C
H6'A .0999(5) .4777(2) .9895(2) .041 Uiso calc R 1 . H
H6'B .1517(5) .4236(2) 1.0496(2) .041 Uiso calc R 1 . H
C7 .3354(5) .65902(14) .4277(2) .0337(8) Uani d . 1 . C
C8 .2396(5) .6739(2) .3476(2) .0371(8) Uani d . 1 . C
H8A .1084(5) .6714(2) .3413(2) .045 Uiso calc R 1 . H
C9 .3360(6) .6921(2) .2776(2) .0438(9) Uani d . 1 . C
H9A .2719(6) .7019(2) .2238(2) .053 Uiso calc R 1 . H
C10 .5316(6) .6956(2) .2889(3) .0459(10) Uani d . 1 . C
C11 .6280(6) .6812(2) .3678(3) .0461(10) Uani d . 1 . C
H11A .7590(6) .6844(2) .3741(3) .055 Uiso calc R 1 . H
C12 .5308(5) .6618(2) .4378(2) .0383(8) Uani d . 1 . C
H12A .5956(5) .6508(2) .4909(2) .046 Uiso calc R 1 . H
C13 -.0705(5) .68013(15) .6516(2) .0331(8) Uani d . 1 . C
C14 -.1238(4) .73910(15) .6783(2) .0322(7) Uani d . 1 . C
C15 -.3024(5) .7592(2) .6478(2) .0404(9) Uani d . 1 . C
H15A -.3830(5) .7355(2) .6126(2) .049 Uiso calc R 1 . H
C16 -.3606(5) .8141(2) .6696(3) .0459(9) Uani d . 1 . C
H16A -.4798(5) .8274(2) .6492(3) .055 Uiso calc R 1 . H
C17 -.2401(5) .8492(2) .7221(3) .0491(10) Uani d . 1 . C
H17A -.2791(5) .8861(2) .7371(3) .059 Uiso calc R 1 . H
C18 -.0626(5) .8300(2) .7523(3) .0456(9) Uani d . 1 . C
H18A .0175(5) .8539(2) .7873(3) .055 Uiso calc R 1 . H
C19 -.0038(5) .7752(2) .7306(2) .0380(8) Uani d . 1 . C
H19A .1160(5) .7624(2) .7508(2) .046 Uiso calc R 1 . H
C20 .2131(5) .60978(15) .8702(2) .0334(8) Uani d . 1 . C
C21 .0647(5) .60307(14) .9336(2) .0316(7) Uani d . 1 . C
C22 -.1110(5) .5778(2) .9103(2) .0397(8) Uani d . 1 . C
H22A -.1371(5) .5631(2) .8534(2) .048 Uiso calc R 1 . H
C23 -.2460(5) .5746(2) .9713(3) .0488(10) Uani d . 1 . C
H23A -.3634(5) .5580(2) .9559(3) .059 Uiso calc R 1 . H
C24 -.2042(6) .5962(2) 1.0556(3) .0604(12) Uani d . 1 . C
H24A -.2943(6) .5938(2) 1.0971(3) .072 Uiso calc R 1 . H
C25 -.0335(6) .6208(2) 1.0792(3) .0585(12) Uani d . 1 . C
H25A -.0081(6) .6350(2) 1.1364(3) .070 Uiso calc R 1 . H
C26 .1032(5) .6249(2) 1.0182(2) .0430(9) Uani d . 1 . C
H26A .2192(5) .6422(2) 1.0340(2) .052 Uiso calc R 1 . H
C27 .2552(6) .5019(2) 1.1561(2) .0453(9) Uani d . 1 . C
C28 .3862(7) .5408(2) 1.2103(3) .0635(12) Uani d . 1 . C
H28A .4925(7) .5503(2) 1.1773(3) .095 Uiso calc R 1 . H
H28B .4297(7) .5215(2) 1.2643(3) .095 Uiso calc R 1 . H
H28C .3207(7) .5756(2) 1.2242(3) .095 Uiso calc R 1 . H
C29 .5285(5) .3277(2) 1.1038(2) .0417(9) Uani d . 1 . C
C30 .4725(6) .2670(2) 1.1207(3) .0565(11) Uani d . 1 . C
H30A .3805(6) .2547(2) 1.0747(3) .085 Uiso calc R 1 . H
H30B .4189(6) .2647(2) 1.1770(3) .085 Uiso calc R 1 . H
H30C .5817(6) .2425(2) 1.1212(3) .085 Uiso calc R 1 . H
C31 .8627(5) .30748(15) .9217(2) .0370(8) Uani d . 1 . C
C32 1.0219(5) .2852(2) .9815(3) .0473(10) Uani d . 1 . C
H32A 1.0397(5) .3098(2) 1.0326(3) .071 Uiso calc R 1 . H
H32B 1.1353(5) .2848(2) .9506(3) .071 Uiso calc R 1 . H
H32C .9936(5) .2467(2) 1.0000(3) .071 Uiso calc R 1 . H
C33 .6089(4) .35808(14) .7091(2) .0283(7) Uani d . 1 . C
C34 .7341(5) .33996(14) .6394(2) .0306(7) Uani d . 1 . C
C35 .6935(5) .30605(15) .5655(2) .0395(8) Uani d . 1 . C
H35A .5736(5) .29054(15) .5528(2) .047 Uiso calc R 1 . H
C36 .8389(6) .2959(2) .5108(3) .0486(10) Uani d . 1 . C
H36A .8167(6) .2730(2) .4605(3) .058 Uiso calc R 1 . H
C37 1.0167(6) .3196(2) .5303(2) .0488(10) Uani d . 1 . C
H37A 1.1125(6) .3120(2) .4932(2) .059 Uiso calc R 1 . H
C38 1.0546(5) .3548(2) .6046(2) .0428(9) Uani d . 1 . C
H38A 1.1737(5) .3708(2) .6177(2) .051 Uiso calc R 1 . H
C39 .9088(4) .36475(15) .6578(2) .0320(8) Uani d . 1 . C
C40 .9011(4) .40161(15) .7386(2) .0301(7) Uani d . 1 . C
C41 .8159(5) .48519(15) .5009(2) .0345(8) Uani d . 1 . C
C42 .8865(5) .4851(2) .4086(2) .0342(8) Uani d . 1 . C
C43 .8526(6) .5466(2) .3704(2) .0471(9) Uani d . 1 . C
H43A .8956(6) .5484(2) .3118(2) .071 Uiso calc R 1 . H
H43B .9213(6) .5741(2) .4078(2) .071 Uiso calc R 1 . H
H43D .7201(6) .5554(2) .3680(2) .071 Uiso calc R 1 . H
C44 .7774(5) .4412(2) .3486(2) .0453(9) Uani d . 1 . C
H44A .8244(5) .4419(2) .2907(2) .068 Uiso calc R 1 . H
H44D .6454(5) .4510(2) .3440(2) .068 Uiso calc R 1 . H
H44B .7938(5) .4032(2) .3736(2) .068 Uiso calc R 1 . H
C45 1.0964(5) .4716(2) .4148(2) .0462(9) Uani d . 1 . C
H45D 1.1411(5) .4715(2) .3564(2) .069 Uiso calc R 1 . H
H45A 1.1177(5) .4343(2) .4415(2) .069 Uiso calc R 1 . H
H45B 1.1633(5) .5004(2) .4504(2) .069 Uiso calc R 1 . H

loop_
_atom_type_symbol
_atom_type_description
_atom_type_scat_dispersion_real
_atom_type_scat_dispersion_imag
_atom_type_scat_source
C C 0.0033 0.0016 'International Tables Vol C Tables 4.2.6.8 and 6.1.1.4'
H H 0.0000 0.0000 'International Tables Vol C Tables 4.2.6.8 and 6.1.1.4'
N N 0.0061 0.0033 'International Tables Vol C Tables 4.2.6.8 and 6.1.1.4'
O O 0.0106 0.0060 'International Tables Vol C Tables 4.2.6.8 and 6.1.1.4'

loop_
_geom_angle_atom_site_label_1
_geom_angle_atom_site_label_2
_geom_angle_atom_site_label_3
_geom_angle
_geom_angle_publ_flag
C7 O1 C1 116.1(2) ?
C13 O2 C2 117.4(2) ?
C20 O3 C3 116.2(2) ?
C31 O3' C3' 117.9(2) ?
C1' O4 C4 117.6(2) yes
C29 O4' C4' 118.9(3) ?
C1 O5 C5 113.5(2) yes
C1' O5' C5' 111.4(2) yes
C41 O6 C6 117.4(3) ?
C27 O6' C6' 115.9(3) ?
O8 N1 O7 124.3(4) ?
O8 N1 C10 116.8(5) ?
O7 N1 C10 118.9(4) ?
C33 N2 C40 111.6(2) ?
C33 N2 C2' 123.6(2) ?
C40 N2 C2' 124.0(3) ?
O5 C1 O1 106.6(2) ?
O5 C1 C2 108.4(2) yes
O1 C1 C2 109.9(2) ?
O5 C1 H1A 110.6(2) ?
O1 C1 H1A 110.6(2) ?
C2 C1 H1A 110.6(2) ?
O4 C1' O5' 107.9(2) yes
O4 C1' C2' 108.1(2) yes
O5' C1' C2' 108.4(2) yes
O4 C1' H1'A 110.79(15) ?
O5' C1' H1'A 110.79(15) ?
C2' C1' H1'A 110.8(2) ?
O2 C2 C1 109.7(2) ?
O2 C2 C3 108.1(2) ?
C1 C2 C3 106.8(2) yes
O2 C2 H2A 110.72(15) ?
C1 C2 H2A 110.7(2) ?
C3 C2 H2A 110.7(2) ?
N2 C2' C3' 109.7(3) ?
N2 C2' C1' 110.2(2) ?
C3' C2' C1' 111.7(2) yes
N2 C2' H2'A 108.38(15) ?
C3' C2' H2'A 108.4(2) ?
C1' C2' H2'A 108.4(2) ?
O3 C3 C4 110.6(2) ?
O3 C3 C2 107.6(2) ?
C4 C3 C2 109.9(3) yes
O3 C3 H3A 109.58(15) ?
C4 C3 H3A 109.6(2) ?
C2 C3 H3A 109.6(2) ?
O3' C3' C4' 105.9(2) ?
O3' C3' C2' 110.2(2) ?
C4' C3' C2' 113.9(3) yes
O3' C3' H3'A 108.9(2) ?
C4' C3' H3'A 108.9(2) ?
C2' C3' H3'A 108.9(2) ?
O4 C4 C5 106.4(2) yes
O4 C4 C3 110.6(2) yes
C5 C4 C3 110.0(2) yes
O4 C4 H4A 109.94(15) ?
C5 C4 H4A 109.9(2) ?
C3 C4 H4A 109.9(2) ?
O4' C4' C3' 106.1(2) ?
O4' C4' C5' 107.6(2) ?
C3' C4' C5' 109.4(2) yes
O4' C4' H4'A 111.15(15) ?
C3' C4' H4'A 111.2(2) ?
C5' C4' H4'A 111.2(2) ?
O5 C5 C6 105.7(3) ?
O5 C5 C4 110.4(2) yes
C6 C5 C4 110.0(3) ?
O5 C5 H5A 110.2(2) ?
C6 C5 H5A 110.2(2) ?
C4 C5 H5A 110.2(2) ?
O5' C5' C6' 109.2(3) ?
O5' C5' C4' 107.8(2) yes
C6' C5' C4' 113.9(3) ?
O5' C5' H5'A 108.6(2) ?
C6' C5' H5'A 108.6(2) ?
C4' C5' H5'A 108.6(2) ?
O6 C6 C5 113.2(3) ?
O6 C6 H6A 108.9(2) ?
C5 C6 H6A 108.9(2) ?
O6 C6 H6B 108.9(2) ?
C5 C6 H6B 108.9(2) ?
H6A C6 H6B 107.7 ?
O6' C6' C5' 107.8(3) ?
O6' C6' H6'A 110.2(2) ?
C5' C6' H6'A 110.2(2) ?
O6' C6' H6'B 110.2(2) ?
C5' C6' H6'B 110.2(2) ?
H6'A C6' H6'B 108.5 ?
C12 C7 C8 120.4(3) ?
C12 C7 O1 123.7(3) ?
C8 C7 O1 115.9(3) ?
C9 C8 C7 120.7(3) ?
C9 C8 H8A 119.6(2) ?
C7 C8 H8A 119.6(2) ?
C8 C9 C10 118.5(3) ?
C8 C9 H9A 120.8(2) ?
C10 C9 H9A 120.8(2) ?
C11 C10 C9 121.4(3) ?
C11 C10 N1 118.1(4) ?
C9 C10 N1 120.5(4) ?
C10 C11 C12 120.1(3) ?
C10 C11 H11A 120.0(2) ?
C12 C11 H11A 120.0(2) ?
C11 C12 C7 119.0(3) ?
C11 C12 H12A 120.5(2) ?
C7 C12 H12A 120.5(2) ?
O2A C13 O2 122.7(3) ?
O2A C13 C14 124.4(3) ?
O2 C13 C14 112.9(3) ?
C19 C14 C15 119.2(3) ?
C19 C14 C13 123.3(3) ?
C15 C14 C13 117.5(3) ?
C16 C15 C14 120.5(3) ?
C16 C15 H15A 119.7(2) ?
C14 C15 H15A 119.7(2) ?
C17 C16 C15 119.5(4) ?
C17 C16 H16A 120.3(2) ?
C15 C16 H16A 120.3(2) ?
C18 C17 C16 120.6(4) ?
C18 C17 H17A 119.7(2) ?
C16 C17 H17A 119.7(2) ?
C17 C18 C19 120.1(4) ?
C17 C18 H18A 120.0(2) ?
C19 C18 H18A 120.0(2) ?
C18 C19 C14 120.1(3) ?
C18 C19 H19A 119.9(2) ?
C14 C19 H19A 119.9(2) ?
O3A C20 O3 123.5(3) ?
O3A C20 C21 124.7(3) ?
O3 C20 C21 111.8(3) ?
C26 C21 C22 119.7(3) ?
C26 C21 C20 117.3(3) ?
C22 C21 C20 122.9(3) ?
C23 C22 C21 120.3(3) ?
C23 C22 H22A 119.9(2) ?
C21 C22 H22A 119.9(2) ?
C24 C23 C22 119.1(4) ?
C24 C23 H23A 120.5(2) ?
C22 C23 H23A 120.5(2) ?
C25 C24 C23 121.2(4) ?
C25 C24 H24A 119.4(2) ?
C23 C24 H24A 119.4(2) ?
C24 C25 C26 120.3(4) ?
C24 C25 H25A 119.8(2) ?
C26 C25 H25A 119.8(2) ?
C21 C26 C25 119.3(4) ?
C21 C26 H26A 120.3(2) ?
C25 C26 H26A 120.3(2) ?
O5'A C27 O6' 123.4(4) ?
O5'A C27 C28 125.9(4) ?
O6' C27 C28 110.7(3) ?
C27 C28 H28A 109.5(2) ?
C27 C28 H28B 109.5(2) ?
H28A C28 H28B 109.5 ?
C27 C28 H28C 109.5(2) ?
H28A C28 H28C 109.5 ?
H28B C28 H28C 109.5 ?
O4'A C29 O4' 123.1(4) ?
O4'A C29 C30 127.4(4) ?
O4' C29 C30 109.5(3) ?
C29 C30 H30A 109.5(2) ?
C29 C30 H30B 109.5(2) ?
H30A C30 H30B 109.5 ?
C29 C30 H30C 109.5(2) ?
H30A C30 H30C 109.5 ?
H30B C30 H30C 109.5 ?
O3'A C31 O3' 122.0(3) ?
O3'A C31 C32 125.9(3) ?
O3' C31 C32 112.0(3) ?
C31 C32 H32A 109.5(2) ?
C31 C32 H32B 109.5(2) ?
H32A C32 H32B 109.5 ?
C31 C32 H32C 109.5(2) ?
H32A C32 H32C 109.5 ?
H32B C32 H32C 109.5 ?
O9 C33 N2 125.4(3) ?
O9 C33 C34 128.8(3) ?
N2 C33 C34 105.8(3) ?
C39 C34 C35 122.1(3) ?
C39 C34 C33 108.4(3) ?
C35 C34 C33 129.4(3) ?
C34 C35 C36 117.3(4) ?
C34 C35 H35A 121.3(2) ?
C36 C35 H35A 121.3(2) ?
C37 C36 C35 120.7(4) ?
C37 C36 H36A 119.6(2) ?
C35 C36 H36A 119.6(2) ?
C36 C37 C38 121.2(3) ?
C36 C37 H37A 119.4(2) ?
C38 C37 H37A 119.4(2) ?
C39 C38 C37 117.3(4) ?
C39 C38 H38A 121.3(2) ?
C37 C38 H38A 121.3(2) ?
C34 C39 C38 121.2(3) ?
C34 C39 C40 108.4(3) ?
C38 C39 C40 130.4(3) ?
O10 C40 N2 124.5(3) ?
O10 C40 C39 130.1(3) ?
N2 C40 C39 105.4(3) ?
O6A C41 O6 122.6(3) ?
O6A C41 C42 125.9(3) ?
O6 C41 C42 111.5(3) ?
C41 C42 C45 109.5(3) ?
C41 C42 C44 111.0(3) ?
C45 C42 C44 110.5(3) ?
C41 C42 C43 106.8(3) ?
C45 C42 C43 109.7(3) ?
C44 C42 C43 109.4(3) ?
C42 C43 H43A 109.5(2) ?
C42 C43 H43B 109.5(2) ?
H43A C43 H43B 109.5 ?
C42 C43 H43D 109.5(2) ?
H43A C43 H43D 109.5 ?
H43B C43 H43D 109.5 ?
C42 C44 H44A 109.5(2) ?
C42 C44 H44D 109.5(2) ?
H44A C44 H44D 109.5 ?
C42 C44 H44B 109.5(2) ?
H44A C44 H44B 109.5 ?
H44D C44 H44B 109.5 ?
C42 C45 H45D 109.5(2) ?
C42 C45 H45A 109.5(2) ?
H45D C45 H45A 109.5 ?
C42 C45 H45B 109.5(2) ?
H45D C45 H45B 109.5 ?
H45A C45 H45B 109.5 ?

loop_
_geom_bond_atom_site_label_1
_geom_bond_atom_site_label_2
_geom_bond_site_symmetry_2
_geom_bond_distance
_geom_bond_publ_flag
O1 C7 . 1.390(4) ?
O1 C1 . 1.410(4) ?
O2 C13 . 1.357(4) ?
O2 C2 . 1.439(4) ?
O2A C13 . 1.206(4) ?
O3 C20 . 1.369(4) ?
O3 C3 . 1.433(4) ?
O3' C31 . 1.354(4) ?
O3' C3' . 1.460(4) ?
O3A C20 . 1.196(4) ?
O3'A C31 . 1.202(4) ?
O4 C1' . 1.394(4) yes
O4 C4 . 1.444(4) yes
O4' C29 . 1.371(4) ?
O4' C4' . 1.439(4) ?
O4'A C29 . 1.190(5) ?
O5 C1 . 1.403(4) yes
O5 C5 . 1.433(4) yes
O5' C1' . 1.424(4) yes
O5' C5' . 1.429(4) yes
O5'A C27 . 1.196(5) ?
O6 C41 . 1.353(4) ?
O6 C6 . 1.441(4) ?
O6' C27 . 1.340(4) ?
O6' C6' . 1.448(4) ?
O6A C41 . 1.206(4) ?
O7 N1 . 1.220(5) ?
O8 N1 . 1.218(5) ?
O9 C33 . 1.215(4) ?
O10 C40 . 1.207(4) ?
N1 C10 . 1.478(5) ?
N2 C33 . 1.396(4) ?
N2 C40 . 1.404(4) ?
N2 C2' . 1.473(4) ?
C1 C2 . 1.515(4) yes
C1 H1A . .98 ?
C1' C2' . 1.540(4) yes
C1' H1'A . .98 ?
C2 C3 . 1.533(4) yes
C2 H2A . .98 ?
C2' C3' . 1.526(4) yes
C2' H2'A . .98 ?
C3 C4 . 1.531(4) yes
C3 H3A . .98 ?
C3' C4' . 1.514(4) yes
C3' H3'A . .98 ?
C4 C5 . 1.528(4) yes
C4 H4A . .98 ?
C4' C5' . 1.534(4) yes
C4' H4'A . .98 ?
C5 C6 . 1.509(5) ?
C5 H5A . .98 ?
C5' C6' . 1.505(4) ?
C5' H5'A . .98 ?
C6 H6A . .97 ?
C6 H6B . .97 ?
C6' H6'A . .97 ?
C6' H6'B . .97 ?
C7 C12 . 1.384(5) ?
C7 C8 . 1.387(5) ?
C8 C9 . 1.368(5) ?
C8 H8A . .93 ?
C9 C10 . 1.387(6) ?
C9 H9A . .93 ?
C10 C11 . 1.371(5) ?
C11 C12 . 1.381(5) ?
C11 H11A . .93 ?
C12 H12A . .93 ?
C13 C14 . 1.480(5) ?
C14 C19 . 1.395(5) ?
C14 C15 . 1.396(5) ?
C15 C16 . 1.383(5) ?
C15 H15A . .93 ?
C16 C17 . 1.384(5) ?
C16 H16A . .93 ?
C17 C18 . 1.381(5) ?
C17 H17A . .93 ?
C18 C19 . 1.381(5) ?
C18 H18A . .93 ?
C19 H19A . .93 ?
C20 C21 . 1.484(4) ?
C21 C26 . 1.383(5) ?
C21 C22 . 1.397(5) ?
C22 C23 . 1.380(5) ?
C22 H22A . .93 ?
C23 C24 . 1.381(6) ?
C23 H23A . .93 ?
C24 C25 . 1.361(6) ?
C24 H24A . .93 ?
C25 C26 . 1.391(5) ?
C25 H25A . .93 ?
C26 H26A . .93 ?
C27 C28 . 1.494(6) ?
C28 H28A . .96 ?
C28 H28B . .96 ?
C28 H28C . .96 ?
C29 C30 . 1.486(6) ?
C30 H30A . .96 ?
C30 H30B . .96 ?
C30 H30C . .96 ?
C31 C32 . 1.485(5) ?
C32 H32A . .96 ?
C32 H32B . .96 ?
C32 H32C . .96 ?
C33 C34 . 1.489(4) ?
C34 C39 . 1.375(5) ?
C34 C35 . 1.377(5) ?
C35 C36 . 1.389(5) ?
C35 H35A . .93 ?
C36 C37 . 1.385(6) ?
C36 H36A . .93 ?
C37 C38 . 1.398(5) ?
C37 H37A . .93 ?
C38 C39 . 1.376(5) ?
C38 H38A . .93 ?
C39 C40 . 1.494(5) ?
C41 C42 . 1.517(4) ?
C42 C45 . 1.517(5) ?
C42 C44 . 1.532(5) ?
C42 C43 . 1.547(5) ?
C43 H43A . .96 ?
C43 H43B . .96 ?
C43 H43D . .96 ?
C44 H44A . .96 ?
C44 H44D . .96 ?
C44 H44B . .96 ?
C45 H45D . .96 ?
C45 H45A . .96 ?
C45 H45B . .96 ?

loop_
_geom_torsion_atom_site_label_1
_geom_torsion_atom_site_label_2
_geom_torsion_atom_site_label_3
_geom_torsion_atom_site_label_4
_geom_torsion
C5 O5 C1 O1 175.5(2)
C5 O5 C1 C2 -66.3(3)
C7 O1 C1 O5 -71.0(3)
C7 O1 C1 C2 171.8(3)
C4 O4 C1' O5' -97.8(3)
C4 O4 C1' C2' 145.2(2)
C5' O5' C1' O4 176.7(2)
C5' O5' C1' C2' -66.5(3)
C13 O2 C2 C1 114.5(3)
C13 O2 C2 C3 -129.4(3)
O5 C1 C2 O2 -179.2(2)
O1 C1 C2 O2 -63.1(3)
O5 C1 C2 C3 63.9(3)
O1 C1 C2 C3 -180.0(3)
C33 N2 C2' C3' 62.3(4)
C40 N2 C2' C3' -106.8(3)
C33 N2 C2' C1' -61.1(4)
C40 N2 C2' C1' 129.8(3)
O4 C1' C2' N2 -70.0(3)
O5' C1' C2' N2 173.3(2)
O4 C1' C2' C3' 167.8(2)
O5' C1' C2' C3' 51.1(3)
C20 O3 C3 C4 121.6(3)
C20 O3 C3 C2 -118.4(3)
O2 C2 C3 O3 63.0(3)
C1 C2 C3 O3 -179.1(2)
O2 C2 C3 C4 -176.6(2)
C1 C2 C3 C4 -58.6(3)
C31 O3' C3' C4' 137.2(3)
C31 O3' C3' C2' -99.2(3)
N2 C2' C3' O3' 74.6(3)
C1' C2' C3' O3' -162.9(2)
N2 C2' C3' C4' -166.6(2)
C1' C2' C3' C4' -44.1(4)
C1' O4 C4 C5 -129.7(3)
C1' O4 C4 C3 110.8(3)
O3 C3 C4 O4 -71.1(3)
C2 C3 C4 O4 170.3(2)
O3 C3 C4 C5 171.7(2)
C2 C3 C4 C5 53.1(3)
C29 O4' C4' C3' 99.5(3)
C29 O4' C4' C5' -143.5(3)
O3' C3' C4' O4' -75.8(3)
C2' C3' C4' O4' 163.0(2)
O3' C3' C4' C5' 168.3(2)
C2' C3' C4' C5' 47.1(3)
C1 O5 C5 C6 178.5(2)
C1 O5 C5 C4 59.5(3)
O4 C4 C5 O5 -171.1(2)
C3 C4 C5 O5 -51.3(3)
O4 C4 C5 C6 72.6(3)
C3 C4 C5 C6 -167.6(3)
C1' O5' C5' C6' -165.0(2)
C1' O5' C5' C4' 70.8(3)
O4' C4' C5' O5' -173.1(2)
C3' C4' C5' O5' -58.2(3)
O4' C4' C5' C6' 65.6(3)
C3' C4' C5' C6' -179.5(3)
C41 O6 C6 C5 88.6(3)
O5 C5 C6 O6 54.0(3)
C4 C5 C6 O6 173.3(3)
C27 O6' C6' C5' -161.2(3)
O5' C5' C6' O6' -63.4(3)
C4' C5' C6' O6' 57.0(4)
C1 O1 C7 C12 -11.6(4)
C1 O1 C7 C8 170.2(3)
C12 C7 C8 C9 -0.7(5)
O1 C7 C8 C9 177.4(3)
C7 C8 C9 C10 -0.3(5)
C8 C9 C10 C11 0.2(6)
C8 C9 C10 N1 179.5(3)
O8 N1 C10 C11 169.7(4)
O7 N1 C10 C11 -9.6(6)
O8 N1 C10 C9 -9.6(6)
O7 N1 C10 C9 171.1(4)
C9 C10 C11 C12 0.9(6)
N1 C10 C11 C12 -178.4(3)
C10 C11 C12 C7 -2.0(6)
C8 C7 C12 C11 1.9(5)
O1 C7 C12 C11 -176.1(3)
C2 O2 C13 O2A 1.1(4)
C2 O2 C13 C14 -179.0(3)
O2A C13 C14 C19 168.6(3)
O2 C13 C14 C19 -11.3(4)
O2A C13 C14 C15 -12.5(5)
O2 C13 C14 C15 167.6(3)
C19 C14 C15 C16 -0.5(5)
C13 C14 C15 C16 -179.4(3)
C14 C15 C16 C17 0.0(6)
C15 C16 C17 C18 0.3(6)
C16 C17 C18 C19 -0.2(6)
C17 C18 C19 C14 -0.2(5)
C15 C14 C19 C18 0.6(5)
C13 C14 C19 C18 179.5(3)
C3 O3 C20 O3A -4.5(5)
C3 O3 C20 C21 174.9(3)
O3A C20 C21 C26 -9.5(5)
O3 C20 C21 C26 171.1(3)
O3A C20 C21 C22 168.3(4)
O3 C20 C21 C22 -11.1(5)
C26 C21 C22 C23 0.0(5)
C20 C21 C22 C23 -177.7(3)
C21 C22 C23 C24 -0.5(6)
C22 C23 C24 C25 0.4(7)
C23 C24 C25 C26 0.2(7)
C22 C21 C26 C25 0.7(6)
C20 C21 C26 C25 178.5(3)
C24 C25 C26 C21 -0.8(7)
C6' O6' C27 O5'A 1.2(5)
C6' O6' C27 C28 -178.4(3)
C4' O4' C29 O4'A 15.7(5)
C4' O4' C29 C30 -163.9(3)
C3' O3' C31 O3'A 15.7(5)
C3' O3' C31 C32 -167.4(3)
C40 N2 C33 O9 175.0(3)
C2' N2 C33 O9 4.7(5)
C40 N2 C33 C34 -6.7(3)
C2' N2 C33 C34 -177.1(3)
O9 C33 C34 C39 -176.6(3)
N2 C33 C34 C39 5.3(3)
O9 C33 C34 C35 5.3(6)
N2 C33 C34 C35 -172.8(3)
C39 C34 C35 C36 2.1(5)
C33 C34 C35 C36 179.9(3)
C34 C35 C36 C37 -0.4(6)
C35 C36 C37 C38 -0.7(6)
C36 C37 C38 C39 0.2(6)
C35 C34 C39 C38 -2.7(5)
C33 C34 C39 C38 179.1(3)
C35 C34 C39 C40 176.3(3)
C33 C34 C39 C40 -2.0(4)
C37 C38 C39 C34 1.4(5)
C37 C38 C39 C40 -177.2(3)
C33 N2 C40 O10 -175.7(3)
C2' N2 C40 O10 -5.4(5)
C33 N2 C40 C39 5.6(3)
C2' N2 C40 C39 175.9(3)
C34 C39 C40 O10 179.3(4)
C38 C39 C40 O10 -1.9(6)
C34 C39 C40 N2 -2.0(4)
C38 C39 C40 N2 176.8(3)
C6 O6 C41 O6A -4.2(5)
C6 O6 C41 C42 177.2(3)
O6A C41 C42 C45 19.0(5)
O6 C41 C42 C45 -162.4(3)
O6A C41 C42 C44 141.3(4)
O6 C41 C42 C44 -40.2(4)
O6A C41 C42 C43 -99.6(4)
O6 C41 C42 C43 78.9(4)

loop_
_cod_related_entry_id
_cod_related_entry_database
_cod_related_entry_code
1 ChemSpider 21186422
